data_4132394
loop_
_publ_author_name
'Passarelli, James V.'
'Fairfield, Daniel J.'
'Sather, Nicholas A.'
'Hendricks, Mark P.'
'Sai, Hiroaki'
'Stern, Charlotte L.'
'Stupp, Samuel I.'

_publ_section_title
;
 Enhanced Out-of-Plane Conductivity and Photovoltaic Performance in n = 1
 Layered Perovskites through Organic Cation Design.
;
_journal_issue 23
_journal_name_full 'Journal of the American Chemical Society'
_journal_page_first 7313
_journal_page_last 7323
_journal_paper_doi 10.1021/jacs.8b03659
_journal_volume 140
_journal_year 2018
_chemical_formula_moiety 'I4 Pb, 2(C19 H18 N O)'
_chemical_formula_sum 'C38 H36 I4 N2 O2 Pb'
_chemical_formula_weight 1267.48
_space_group_crystal_system monoclinic
_space_group_IT_number 9
_space_group_name_Hall 'C -2yc'
_space_group_name_H-M_alt 'C 1 c 1'
_atom_sites_solution_hydrogens geom
_audit_creation_date 2018-04-30
_audit_creation_method
;
Olex2 1.2
(compiled 2018.04.26 svn.r3504 for OlexSys, GUI svn.r5492)
;
_cell_angle_alpha 90
_cell_angle_beta 94.9453(13)
_cell_angle_gamma 90
_cell_formula_units_Z 4
_cell_length_a 49.3776(13)
_cell_length_b 8.4890(2)
_cell_length_c 9.4480(2)
_cell_measurement_reflns_used 9239
_cell_measurement_temperature 299(2)
_cell_measurement_theta_max 29.662
_cell_measurement_theta_min 2.484
_cell_volume 3945.54(16)
_computing_cell_refinement 'SAINT v8.37A (Bruker, 2015)'
_computing_data_collection 'APEX2 V2014.11-0 (Bruker, 2014)'
_computing_data_reduction 'SAINT v8.37A (Bruker, 2015)'
_computing_molecular_graphics 'Olex2 (Dolomanov et al., 2009)'
_computing_publication_material 'Olex2 (Dolomanov et al., 2009)'
_computing_structure_refinement 'XL (Sheldrick, 2008)'
_computing_structure_solution 'SHELXT 2014/5 (Sheldrick, 2014)'
_diffrn_ambient_temperature 299.0
_diffrn_detector_area_resol_mean 8
_diffrn_measured_fraction_theta_full 0.999
_diffrn_measured_fraction_theta_max 0.999
_diffrn_measurement_device_type 'Bruker Kappa APEX CCD area detector'
_diffrn_measurement_method '\w and \f scans'
_diffrn_radiation_monochromator 'QuazarTM optics'
_diffrn_radiation_type MoK\a
_diffrn_radiation_wavelength 0.71073
_diffrn_reflns_av_R_equivalents 0.0371
_diffrn_reflns_av_unetI/netI 0.0258
_diffrn_reflns_Laue_measured_fraction_full 0.999
_diffrn_reflns_Laue_measured_fraction_max 0.999
_diffrn_reflns_limit_h_max 68
_diffrn_reflns_limit_h_min -68
_diffrn_reflns_limit_k_max 11
_diffrn_reflns_limit_k_min -11
_diffrn_reflns_limit_l_max 13
_diffrn_reflns_limit_l_min -13
_diffrn_reflns_number 71859
_diffrn_reflns_point_group_measured_fraction_full 0.999
_diffrn_reflns_point_group_measured_fraction_max 0.999
_diffrn_reflns_theta_full 25.242
_diffrn_reflns_theta_max 29.714
_diffrn_reflns_theta_min 2.164
_diffrn_source microsource
_diffrn_standards_number 0
_exptl_absorpt_coefficient_mu 7.440
_exptl_absorpt_correction_T_max 0.7459
_exptl_absorpt_correction_T_min 0.5173
_exptl_absorpt_correction_type multi-scan
_exptl_absorpt_process_details
'SADABS-2016/2 (Bruker,2016/2) was used for absorption correction. wR2(int) was 0.1363 before and 0.0711 after correction. The Ratio of minimum to maximum transmission is 0.6935. The \l/2 correction factor is Not present.'
_exptl_crystal_colour red
_exptl_crystal_colour_primary red
_exptl_crystal_density_diffrn 2.134
_exptl_crystal_description Plate
_exptl_crystal_F_000 2352
_exptl_crystal_size_max 1.607
_exptl_crystal_size_mid 0.256
_exptl_crystal_size_min 0.036
_refine_diff_density_max 0.719
_refine_diff_density_min -0.650
_refine_diff_density_rms 0.110
_refine_ls_abs_structure_details
;
 Flack x determined using 4635 quotients [(I+)-(I-)]/[(I+)+(I-)]
 (Parsons, Flack and Wagner, Acta Cryst. B69 (2013) 249-259).
;
_refine_ls_abs_structure_Flack -0.0008(14)
_refine_ls_extinction_method none
_refine_ls_goodness_of_fit_ref 1.087
_refine_ls_hydrogen_treatment constr
_refine_ls_matrix_type full
_refine_ls_number_parameters 427
_refine_ls_number_reflns 11170
_refine_ls_number_restraints 5
_refine_ls_restrained_S_all 1.087
_refine_ls_R_factor_all 0.0285
_refine_ls_R_factor_gt 0.0238
_refine_ls_shift/su_max 0.001
_refine_ls_shift/su_mean 0.000
_refine_ls_structure_factor_coef Fsqd
_refine_ls_weighting_details 'w=1/[\s^2^(Fo^2^)+(0.0407P)^2^+2.0939P] where P=(Fo^2^+2Fc^2^)/3'
_refine_ls_weighting_scheme calc
_refine_ls_wR_factor_gt 0.0706
_refine_ls_wR_factor_ref 0.0739
_reflns_Friedel_coverage 0.999
_reflns_Friedel_fraction_full 0.999
_reflns_Friedel_fraction_max 0.999
_reflns_number_gt 9978
_reflns_number_total 11170
_reflns_threshold_expression 'I > 2\s(I)'
_cod_data_source_file ja8b03659_si_005.cif
_cod_data_source_block 5_pyrenepropylcorrectres
_cod_database_code 4132394
_shelx_shelxl_version_number 2016/6
_shelx_space_group_comment
;
The symmetry employed for this shelxl refinement is uniquely defined
by the following loop, which should always be used as a source of
symmetry information in preference to the above space-group names.
They are only intended as comments.
;
_shelx_estimated_absorpt_t_max 0.776
_shelx_estimated_absorpt_t_min 0.029
_olex2_refinement_description
;
1. Twinned data refinement
 Scales: 0.595(4)
 0.405(4)
2. Fixed Uiso
 At 1.2 times of:
  All C(H) groups, All C(H,H) groups, All N(H,H,H) groups
3. Restrained distances
 C7-C10 \\sim C8-C11 \\sim C16-C9
 with sigma of 0.001
4.a Secondary CH2 refined with riding coordinates:
 C17(H17A,H17B), C18(H18A,H18B), C19(H19A,H19B), C36(H36A,H36B), C37(H37A,
 H37B), C38(H38A,H38B)
4.b Aromatic/amide H refined with riding coordinates:
 C2(H2), C3(H3), C5(H5), C6(H6), C8(H8), C9(H9), C10(H10), C12(H12), C13(H13),
 C21(H21), C22(H22), C24(H24), C25(H25), C27(H27), C28(H28), C29(H29), C31(H31),
  C32(H32)
4.c Idealised Me refined as rotating group:
 N1(H1A,H1B,H1C), N2(H2A,H2B,H2C)
;
_olex2_submission_special_instructions 'No special instructions were received'

loop_
_space_group_symop_operation_xyz
'x, y, z'
'x, -y, z+1/2'
'x+1/2, y+1/2, z'
'x+1/2, -y+1/2, z+1/2'

loop_
_atom_site_label
_atom_site_type_symbol
_atom_site_fract_x
_atom_site_fract_y
_atom_site_fract_z
_atom_site_U_iso_or_equiv
_atom_site_adp_type
_atom_site_occupancy
_atom_site_site_symmetry_order
_atom_site_calc_flag
_atom_site_refinement_flags_posn
Pb1 Pb 0.12327(2) 0.74985(5) 0.29758(6) 0.03963(6) Uani 1 1 d .
I1 I 0.11727(2) 1.00516(9) 0.05533(7) 0.05206(17) Uani 1 1 d .
I2 I 0.12943(2) 0.49471(9) 0.06098(7) 0.05258(17) Uani 1 1 d .
I3 I 0.18791(2) 0.79859(11) 0.33939(8) 0.06178(18) Uani 1 1 d .
I4 I 0.05876(2) 0.70092(10) 0.28118(8) 0.06174(18) Uani 1 1 d .
O1 O 0.23470(13) 0.3114(8) 0.2484(7) 0.0675(15) Uani 1 1 d .
N1 N 0.18138(19) 0.1888(11) 0.2146(9) 0.076(2) Uani 1 1 d .
H1A H 0.165319 0.181635 0.164502 0.091 Uiso 1 1 calc GR
H1B H 0.188080 0.092674 0.231583 0.091 Uiso 1 1 calc GR
H1C H 0.192758 0.243896 0.165806 0.091 Uiso 1 1 calc GR
C1 C 0.25740(19) 0.3683(11) 0.1913(9) 0.063(2) Uani 1 1 d .
C2 C 0.2665(2) 0.5213(14) 0.2121(12) 0.079(3) Uani 1 1 d .
H2 H 0.257281 0.590639 0.267092 0.095 Uiso 1 1 calc R
C3 C 0.2897(3) 0.5707(17) 0.1495(14) 0.099(4) Uani 1 1 d .
H3 H 0.295660 0.674024 0.162778 0.119 Uiso 1 1 calc R
C4 C 0.3040(3) 0.4709(18) 0.0693(12) 0.088(4) Uani 1 1 d .
C5 C 0.3283(3) 0.517(3) 0.0080(18) 0.122(7) Uani 1 1 d .
H5 H 0.334650 0.619502 0.023372 0.147 Uiso 1 1 calc R
C6 C 0.3417(3) 0.423(4) -0.068(2) 0.146(11) Uani 1 1 d .
H6 H 0.357003 0.461088 -0.107182 0.175 Uiso 1 1 calc R
C7 C 0.3334(3) 0.259(2) -0.0935(16) 0.126(9) Uani 1 1 d D
C8 C 0.3468(2) 0.149(4) -0.1740(18) 0.171(12) Uani 1 1 d D
H8 H 0.362535 0.179120 -0.214489 0.205 Uiso 1 1 calc R
C9 C 0.3375(3) 0.001(3) -0.1941(17) 0.161(12) Uani 1 1 d D
H9 H 0.347073 -0.069590 -0.246308 0.194 Uiso 1 1 calc R
C10 C 0.3146(3) -0.046(2) -0.1393(16) 0.138(9) Uani 1 1 d D
H10 H 0.308365 -0.148039 -0.156216 0.166 Uiso 1 1 calc R
C11 C 0.2999(2) 0.0547(19) -0.0579(11) 0.098(4) Uani 1 1 d D
C12 C 0.2757(3) 0.0054(16) 0.0014(13) 0.091(4) Uani 1 1 d .
H12 H 0.269329 -0.096779 -0.014361 0.109 Uiso 1 1 calc R
C13 C 0.26196(17) 0.1049(13) 0.0799(10) 0.068(2) Uani 1 1 d .
H13 H 0.246348 0.069097 0.118071 0.082 Uiso 1 1 calc R
C14 C 0.2705(2) 0.2628(11) 0.1067(10) 0.063(2) Uani 1 1 d .
C15 C 0.29442(19) 0.3161(15) 0.0470(9) 0.072(3) Uani 1 1 d .
C16 C 0.3092(2) 0.2060(18) -0.0331(11) 0.089(4) Uani 1 1 d D
C17 C 0.2272(3) 0.3848(17) 0.3758(11) 0.075(3) Uani 1 1 d .
H17A H 0.220098 0.489602 0.355346 0.090 Uiso 1 1 calc R
H17B H 0.242893 0.393493 0.444567 0.090 Uiso 1 1 calc R
C18 C 0.2057(2) 0.2826(16) 0.4341(11) 0.082(3) Uani 1 1 d .
H18A H 0.202223 0.323790 0.526522 0.099 Uiso 1 1 calc R
H18B H 0.213267 0.177874 0.449057 0.099 Uiso 1 1 calc R
C19 C 0.1781(4) 0.266(2) 0.3456(19) 0.120(8) Uani 1 1 d .
H19A H 0.165762 0.205690 0.398892 0.144 Uiso 1 1 calc R
H19B H 0.170303 0.369311 0.327143 0.144 Uiso 1 1 calc R
O2 O 0.01184(14) 0.8079(9) 0.6481(7) 0.0684(15) Uani 1 1 d .
N2 N 0.06537(17) 0.6907(12) 0.6634(9) 0.074(2) Uani 1 1 d .
H2A H 0.051213 0.724180 0.606663 0.088 Uiso 1 1 calc GR
H2B H 0.063364 0.588822 0.681917 0.088 Uiso 1 1 calc GR
H2C H 0.080569 0.704955 0.620753 0.088 Uiso 1 1 calc GR
C20 C -0.01081(18) 0.8625(12) 0.5696(10) 0.064(2) Uani 1 1 d .
C21 C -0.0206(3) 1.0141(13) 0.5823(13) 0.081(3) Uani 1 1 d .
H21 H -0.011602 1.084191 0.645723 0.097 Uiso 1 1 calc R
C22 C -0.0437(3) 1.0611(17) 0.5012(15) 0.096(4) Uani 1 1 d .
H22 H -0.049671 1.164382 0.508724 0.115 Uiso 1 1 calc R
C23 C -0.0586(2) 0.9568(15) 0.4063(13) 0.083(3) Uani 1 1 d .
C24 C -0.0827(4) 1.001(3) 0.3264(19) 0.117(6) Uani 1 1 d .
H24 H -0.089444 1.102696 0.334602 0.140 Uiso 1 1 calc R
C25 C -0.0957(3) 0.899(3) 0.240(2) 0.128(8) Uani 1 1 d .
H25 H -0.111580 0.932104 0.187478 0.153 Uiso 1 1 calc R
C26 C -0.0868(3) 0.744(3) 0.2228(17) 0.107(6) Uani 1 1 d .
C27 C -0.0998(3) 0.630(3) 0.1322(16) 0.139(9) Uani 1 1 d .
H27 H -0.115773 0.657980 0.078921 0.166 Uiso 1 1 calc R
C28 C -0.0904(3) 0.482(3) 0.1187(17) 0.137(9) Uani 1 1 d .
H28 H -0.099874 0.413493 0.055719 0.165 Uiso 1 1 calc R
C29 C -0.0662(3) 0.428(2) 0.1987(14) 0.109(6) Uani 1 1 d .
H29 H -0.059901 0.325639 0.191775 0.131 Uiso 1 1 calc R
C30 C -0.0527(2) 0.5402(18) 0.2880(12) 0.087(3) Uani 1 1 d .
C31 C -0.0283(3) 0.4928(15) 0.3713(13) 0.085(3) Uani 1 1 d .
H31 H -0.021867 0.390327 0.364496 0.101 Uiso 1 1 calc R
C32 C -0.01464(19) 0.5969(12) 0.4596(10) 0.066(2) Uani 1 1 d .
H32 H 0.001298 0.564444 0.510974 0.079 Uiso 1 1 calc R
C33 C -0.0237(2) 0.7527(10) 0.4765(11) 0.064(2) Uani 1 1 d .
C34 C -0.0476(2) 0.8027(15) 0.3947(10) 0.072(3) Uani 1 1 d .
C35 C -0.06258(19) 0.6936(18) 0.3023(10) 0.081(3) Uani 1 1 d .
C36 C 0.0194(3) 0.8835(16) 0.7802(12) 0.077(3) Uani 1 1 d .
H36A H 0.003724 0.894296 0.834570 0.093 Uiso 1 1 calc R
H36B H 0.026604 0.987693 0.764087 0.093 Uiso 1 1 calc R
C37 C 0.0406(2) 0.7840(17) 0.8594(12) 0.083(3) Uani 1 1 d .
H37A H 0.043838 0.824366 0.955385 0.100 Uiso 1 1 calc R
H37B H 0.033620 0.677603 0.865646 0.100 Uiso 1 1 calc R
C38 C 0.0669(2) 0.7782(18) 0.7936(18) 0.083(4) Uani 1 1 d .
H38A H 0.072741 0.884857 0.775306 0.099 Uiso 1 1 calc R
H38B H 0.080578 0.730594 0.860331 0.099 Uiso 1 1 calc R

loop_
_atom_site_aniso_label
_atom_site_aniso_U_11
_atom_site_aniso_U_22
_atom_site_aniso_U_33
_atom_site_aniso_U_23
_atom_site_aniso_U_13
_atom_site_aniso_U_12
Pb1 0.06109(12) 0.02976(9) 0.02826(9) -0.00008(7) 0.00512(7) -0.00075(7)
I1 0.0736(4) 0.0390(4) 0.0434(3) 0.0157(2) 0.0039(3) -0.0025(3)
I2 0.0757(4) 0.0385(4) 0.0442(3) -0.0158(3) 0.0090(3) -0.0026(3)
I3 0.0638(4) 0.0609(4) 0.0611(4) -0.0022(3) 0.0087(3) 0.0011(3)
I4 0.0632(4) 0.0597(4) 0.0616(3) 0.0021(3) 0.0015(3) 0.0015(3)
O1 0.071(4) 0.074(4) 0.059(3) -0.019(3) 0.011(3) -0.010(3)
N1 0.087(6) 0.075(5) 0.065(5) 0.008(4) -0.001(4) -0.013(4)
C1 0.068(5) 0.067(5) 0.053(4) 0.000(4) -0.011(4) -0.001(4)
C2 0.084(7) 0.079(7) 0.069(6) 0.007(5) -0.022(5) -0.019(5)
C3 0.111(10) 0.089(9) 0.089(8) 0.021(7) -0.042(8) -0.038(7)
C4 0.073(7) 0.123(10) 0.061(6) 0.024(6) -0.021(5) -0.029(7)
C5 0.074(8) 0.191(18) 0.098(10) 0.057(11) -0.017(8) -0.047(10)
C6 0.057(8) 0.27(3) 0.105(14) 0.053(17) -0.011(9) -0.045(13)
C7 0.058(8) 0.26(3) 0.057(8) 0.021(12) -0.009(6) 0.018(13)
C8 0.062(9) 0.37(4) 0.081(10) -0.007(18) -0.003(7) 0.030(15)
C9 0.067(9) 0.33(4) 0.081(10) -0.052(15) -0.008(8) 0.057(14)
C10 0.076(10) 0.25(3) 0.087(9) -0.069(13) -0.011(7) 0.045(12)
C11 0.061(6) 0.167(14) 0.060(6) -0.027(7) -0.015(5) 0.034(7)
C12 0.077(7) 0.100(8) 0.092(8) -0.032(7) -0.014(6) 0.010(6)
C13 0.049(4) 0.084(6) 0.071(6) -0.015(5) 0.002(4) 0.003(4)
C14 0.067(5) 0.073(6) 0.046(4) 0.003(4) -0.006(4) -0.003(4)
C15 0.058(5) 0.111(8) 0.044(4) 0.008(5) -0.010(3) -0.001(5)
C16 0.049(5) 0.166(12) 0.050(5) 0.006(6) -0.010(4) 0.008(6)
C17 0.077(7) 0.084(8) 0.063(6) -0.021(5) -0.004(5) 0.017(6)
C18 0.084(7) 0.116(9) 0.047(5) -0.007(5) 0.010(5) 0.011(6)
C19 0.148(15) 0.121(14) 0.098(11) 0.004(9) 0.049(11) 0.083(12)
O2 0.067(4) 0.075(4) 0.063(4) -0.016(3) 0.007(3) 0.010(3)
N2 0.069(5) 0.081(6) 0.071(5) 0.013(4) 0.008(4) 0.007(4)
C20 0.066(5) 0.071(5) 0.059(5) 0.000(4) 0.024(4) 0.007(4)
C21 0.091(8) 0.071(6) 0.085(7) 0.003(5) 0.043(6) 0.016(5)
C22 0.101(9) 0.086(8) 0.107(9) 0.024(7) 0.056(8) 0.031(7)
C23 0.070(6) 0.103(8) 0.081(7) 0.033(6) 0.035(5) 0.030(6)
C24 0.093(10) 0.158(15) 0.104(11) 0.048(10) 0.035(8) 0.050(10)
C25 0.069(9) 0.22(2) 0.103(12) 0.059(15) 0.029(9) 0.040(12)
C26 0.059(7) 0.20(2) 0.063(8) 0.022(10) 0.020(6) 0.011(11)
C27 0.073(8) 0.28(3) 0.063(8) 0.019(12) 0.016(6) 0.003(13)
C28 0.064(8) 0.27(3) 0.076(8) -0.044(12) 0.021(6) -0.041(11)
C29 0.061(7) 0.185(17) 0.083(8) -0.048(10) 0.023(6) -0.026(8)
C30 0.062(6) 0.139(11) 0.063(6) -0.021(6) 0.023(4) -0.013(6)
C31 0.084(7) 0.083(7) 0.090(8) -0.025(6) 0.025(6) -0.001(5)
C32 0.058(5) 0.071(6) 0.070(6) -0.007(5) 0.004(4) 0.009(4)
C33 0.071(5) 0.073(6) 0.051(5) 0.005(4) 0.021(4) 0.013(4)
C34 0.065(5) 0.102(7) 0.053(5) 0.015(5) 0.026(4) 0.017(5)
C35 0.048(4) 0.144(10) 0.054(5) 0.011(6) 0.017(4) 0.000(5)
C36 0.091(8) 0.072(7) 0.071(7) -0.021(5) 0.021(6) -0.016(6)
C37 0.079(7) 0.114(9) 0.056(6) -0.013(5) 0.007(5) -0.008(6)
C38 0.056(6) 0.073(8) 0.115(11) -0.012(7) -0.012(6) 0.007(5)

loop_
_atom_type_symbol
_atom_type_description
_atom_type_scat_dispersion_real
_atom_type_scat_dispersion_imag
_atom_type_scat_source
C C 0.0033 0.0016 'International Tables Vol C Tables 4.2.6.8 and 6.1.1.4'
H H 0.0000 0.0000 'International Tables Vol C Tables 4.2.6.8 and 6.1.1.4'
I I -0.4742 1.8119 'International Tables Vol C Tables 4.2.6.8 and 6.1.1.4'
N N 0.0061 0.0033 'International Tables Vol C Tables 4.2.6.8 and 6.1.1.4'
O O 0.0106 0.0060 'International Tables Vol C Tables 4.2.6.8 and 6.1.1.4'
Pb Pb -3.3944 10.1111 'International Tables Vol C Tables 4.2.6.8 and 6.1.1.4'

loop_
_geom_angle_atom_site_label_1
_geom_angle_atom_site_label_2
_geom_angle_atom_site_label_3
_geom_angle
_geom_angle_site_symmetry_1
_geom_angle_site_symmetry_3
I1 Pb1 I1 95.492(11) . 2_575
I1 Pb1 I2 176.39(3) . 2_565
I1 Pb1 I3 91.77(2) . .
I1 Pb1 I4 91.33(2) . .
I2 Pb1 I1 176.45(3) . 2_575
I2 Pb1 I1 88.06(3) . .
I2 Pb1 I1 80.92(3) 2_565 2_575
I2 Pb1 I2 95.530(11) . 2_565
I2 Pb1 I3 91.16(3) . .
I2 Pb1 I4 91.89(2) . .
I3 Pb1 I1 88.80(2) . 2_575
I3 Pb1 I2 87.79(3) . 2_565
I4 Pb1 I1 87.97(2) . 2_575
I4 Pb1 I2 88.92(2) . 2_565
I4 Pb1 I3 175.72(3) . .
Pb1 I1 Pb1 168.81(4) . 2_574
Pb1 I2 Pb1 168.52(4) . 2_564
C1 O1 C17 117.2(8) . .
H1A N1 H1B 109.5 . .
H1A N1 H1C 109.5 . .
H1B N1 H1C 109.5 . .
C19 N1 H1A 109.5 . .
C19 N1 H1B 109.5 . .
C19 N1 H1C 109.5 . .
O1 C1 C2 122.7(10) . .
O1 C1 C14 115.7(8) . .
C2 C1 C14 121.6(10) . .
C1 C2 H2 120.3 . .
C1 C2 C3 119.3(13) . .
C3 C2 H2 120.3 . .
C2 C3 H3 119.1 . .
C4 C3 C2 121.8(12) . .
C4 C3 H3 119.1 . .
C3 C4 C5 122.8(15) . .
C3 C4 C15 118.6(12) . .
C15 C4 C5 118.6(16) . .
C4 C5 H5 118.6 . .
C6 C5 C4 122.8(19) . .
C6 C5 H5 118.6 . .
C5 C6 H6 118.9 . .
C5 C6 C7 122.1(17) . .
C7 C6 H6 118.9 . .
C8 C7 C6 125.8(18) . .
C8 C7 C16 117.1(16) . .
C16 C7 C6 117.1(16) . .
C7 C8 H8 119.2 . .
C9 C8 C7 121.7(13) . .
C9 C8 H8 119.2 . .
C8 C9 H9 119.7 . .
C8 C9 C10 120.7(14) . .
C10 C9 H9 119.7 . .
C9 C10 H10 119.1 . .
C9 C10 C11 121.9(16) . .
C11 C10 H10 119.1 . .
C10 C11 C12 122.1(15) . .
C16 C11 C10 118.7(12) . .
C16 C11 C12 119.2(11) . .
C11 C12 H12 119.6 . .
C13 C12 C11 120.7(12) . .
C13 C12 H12 119.6 . .
C12 C13 H13 118.8 . .
C12 C13 C14 122.4(11) . .
C14 C13 H13 118.8 . .
C1 C14 C13 124.3(9) . .
C1 C14 C15 117.6(9) . .
C13 C14 C15 118.1(10) . .
C4 C15 C14 121.1(11) . .
C4 C15 C16 120.4(11) . .
C14 C15 C16 118.5(11) . .
C7 C16 C15 118.9(13) . .
C11 C16 C7 120.0(12) . .
C11 C16 C15 121.0(10) . .
O1 C17 H17A 110.3 . .
O1 C17 H17B 110.3 . .
O1 C17 C18 107.3(10) . .
H17A C17 H17B 108.5 . .
C18 C17 H17A 110.3 . .
C18 C17 H17B 110.3 . .
C17 C18 H18A 107.8 . .
C17 C18 H18B 107.8 . .
C17 C18 C19 118.1(12) . .
H18A C18 H18B 107.1 . .
C19 C18 H18A 107.8 . .
C19 C18 H18B 107.8 . .
N1 C19 C18 110.8(12) . .
N1 C19 H19A 109.5 . .
N1 C19 H19B 109.5 . .
C18 C19 H19A 109.5 . .
C18 C19 H19B 109.5 . .
H19A C19 H19B 108.1 . .
C20 O2 C36 117.6(8) . .
H2A N2 H2B 109.5 . .
H2A N2 H2C 109.5 . .
H2B N2 H2C 109.5 . .
C38 N2 H2A 109.5 . .
C38 N2 H2B 109.5 . .
C38 N2 H2C 109.5 . .
O2 C20 C21 122.9(10) . .
O2 C20 C33 115.0(8) . .
C21 C20 C33 122.1(10) . .
C20 C21 H21 120.0 . .
C22 C21 C20 120.0(13) . .
C22 C21 H21 120.0 . .
C21 C22 H22 119.0 . .
C21 C22 C23 122.0(12) . .
C23 C22 H22 119.0 . .
C22 C23 C34 116.3(11) . .
C24 C23 C22 122.8(14) . .
C24 C23 C34 120.9(16) . .
C23 C24 H24 119.8 . .
C25 C24 C23 120.3(17) . .
C25 C24 H24 119.8 . .
C24 C25 H25 118.6 . .
C24 C25 C26 122.9(17) . .
C26 C25 H25 118.6 . .
C25 C26 C27 125.6(18) . .
C25 C26 C35 118.7(18) . .
C27 C26 C35 115.7(18) . .
C26 C27 H27 118.2 . .
C28 C27 C26 123.6(17) . .
C28 C27 H27 118.2 . .
C27 C28 H28 119.1 . .
C27 C28 C29 121.7(17) . .
C29 C28 H28 119.1 . .
C28 C29 H29 122.2 . .
C30 C29 C28 115.7(18) . .
C30 C29 H29 122.2 . .
C29 C30 C31 118.2(14) . .
C35 C30 C29 122.4(13) . .
C35 C30 C31 119.3(11) . .
C30 C31 H31 119.9 . .
C32 C31 C30 120.2(11) . .
C32 C31 H31 119.9 . .
C31 C32 H32 118.8 . .
C31 C32 C33 122.4(10) . .
C33 C32 H32 118.8 . .
C20 C33 C32 124.4(9) . .
C20 C33 C34 117.1(9) . .
C32 C33 C34 118.5(10) . .
C23 C34 C35 117.6(11) . .
C33 C34 C23 122.4(12) . .
C33 C34 C35 119.9(10) . .
C26 C35 C34 119.6(15) . .
C30 C35 C26 120.8(14) . .
C30 C35 C34 119.6(10) . .
O2 C36 H36A 110.2 . .
O2 C36 H36B 110.2 . .
O2 C36 C37 107.7(10) . .
H36A C36 H36B 108.5 . .
C37 C36 H36A 110.2 . .
C37 C36 H36B 110.2 . .
C36 C37 H37A 108.7 . .
C36 C37 H37B 108.7 . .
H37A C37 H37B 107.6 . .
C38 C37 C36 114.1(11) . .
C38 C37 H37A 108.7 . .
C38 C37 H37B 108.7 . .
N2 C38 C37 113.0(11) . .
N2 C38 H38A 109.0 . .
N2 C38 H38B 109.0 . .
C37 C38 H38A 109.0 . .
C37 C38 H38B 109.0 . .
H38A C38 H38B 107.8 . .

loop_
_geom_bond_atom_site_label_1
_geom_bond_atom_site_label_2
_geom_bond_distance
_geom_bond_site_symmetry_2
Pb1 I1 3.2354(6) 2_575
Pb1 I1 3.1475(7) .
Pb1 I2 3.2350(6) 2_565
Pb1 I2 3.1461(7) .
Pb1 I3 3.2090(8) .
Pb1 I4 3.2029(8) .
O1 C1 1.373(11) .
O1 C17 1.432(11) .
N1 H1A 0.8900 .
N1 H1B 0.8900 .
N1 H1C 0.8900 .
N1 C19 1.420(18) .
C1 C2 1.383(14) .
C1 C14 1.395(14) .
C2 H2 0.9300 .
C2 C3 1.399(19) .
C3 H3 0.9300 .
C3 C4 1.37(2) .
C4 C5 1.43(2) .
C4 C15 1.406(17) .
C5 H5 0.9300 .
C5 C6 1.29(3) .
C6 H6 0.9300 .
C6 C7 1.47(3) .
C7 C8 1.40(3) .
C7 C16 1.44(2) .
C8 H8 0.9300 .
C8 C9 1.34(4) .
C9 H9 0.9300 .
C9 C10 1.35(3) .
C10 H10 0.9300 .
C10 C11 1.394(19) .
C11 C12 1.424(18) .
C11 C16 1.38(2) .
C12 H12 0.9300 .
C12 C13 1.346(15) .
C13 H13 0.9300 .
C13 C14 1.421(13) .
C14 C15 1.427(14) .
C15 C16 1.441(16) .
C17 H17A 0.9700 .
C17 H17B 0.9700 .
C17 C18 1.511(18) .
C18 H18A 0.9700 .
C18 H18B 0.9700 .
C18 C19 1.54(2) .
C19 H19A 0.9700 .
C19 H19B 0.9700 .
O2 C20 1.368(12) .
O2 C36 1.425(12) .
N2 H2A 0.8900 .
N2 H2B 0.8900 .
N2 H2C 0.8900 .
N2 C38 1.433(18) .
C20 C21 1.383(14) .
C20 C33 1.398(14) .
C21 H21 0.9300 .
C21 C22 1.376(19) .
C22 H22 0.9300 .
C22 C23 1.42(2) .
C23 C24 1.40(2) .
C23 C34 1.423(16) .
C24 H24 0.9300 .
C24 C25 1.32(3) .
C25 H25 0.9300 .
C25 C26 1.41(3) .
C26 C27 1.41(3) .
C26 C35 1.42(2) .
C27 H27 0.9300 .
C27 C28 1.34(3) .
C28 H28 0.9300 .
C28 C29 1.43(2) .
C29 H29 0.9300 .
C29 C30 1.401(19) .
C30 C31 1.439(18) .
C30 C35 1.401(19) .
C31 H31 0.9300 .
C31 C32 1.354(15) .
C32 H32 0.9300 .
C32 C33 1.410(12) .
C33 C34 1.419(15) .
C34 C35 1.433(18) .
C36 H36A 0.9700 .
C36 H36B 0.9700 .
C36 C37 1.493(19) .
C37 H37A 0.9700 .
C37 H37B 0.9700 .
C37 C38 1.491(18) .
C38 H38A 0.9700 .
C38 H38B 0.9700 .

loop_
_geom_hbond_atom_site_label_D
_geom_hbond_atom_site_label_H
_geom_hbond_atom_site_label_A
_geom_hbond_distance_DH
_geom_hbond_distance_HA
_geom_hbond_distance_DA
_geom_hbond_angle_DHA
N1 H1C O1 0.89 2.22 2.824(11) 124.3
N2 H2A O2 0.89 2.14 2.816(10) 132.5

loop_
_twin_individual_id
_twin_individual_mass_fraction_refined
1 0.595(4)
2 0.405(4)
